data_7703591
loop_
_publ_author_name
'Anamika, ?'
'Yadav, Dharmendra Kumar'
'Manar, Krishna K.'
'Yadav, Chote Lal'
'Kumar, Kamlesh'
'Ganesan, Vellaichamy'
'Drew, Michael G. B.'
'Singh, Nanhai'

_publ_section_title
;
 New heteroleptic [Ni(ii) 1,1-dithiolate-phosphine] complexes: synthesis,
 characterization and electrocatalytic oxygen evolution studies.
;
_journal_issue 11
_journal_name_full 'Dalton transactions (Cambridge, England : 2003)'
_journal_page_first 3592
_journal_page_last 3605
_journal_paper_doi 10.1039/c9dt04923a
_journal_volume 49
_journal_year 2020
_chemical_formula_sum 'C39 H36 Ni O3 P2 S3'
_chemical_formula_weight 769.51
_space_group_crystal_system monoclinic
_space_group_IT_number 14
_space_group_name_Hall '-P 2ybc'
_space_group_name_H-M_alt 'P 1 21/c 1'
_atom_sites_solution_hydrogens geom
_audit_creation_method SHELXL-2016/6
_audit_update_record
;
2019-12-24 deposited with the CCDC.	2020-02-24 downloaded from the CCDC.
;
_cell_angle_alpha 90
_cell_angle_beta 98.987(6)
_cell_angle_gamma 90
_cell_formula_units_Z 4
_cell_length_a 10.9263(10)
_cell_length_b 18.2168(15)
_cell_length_c 18.4634(13)
_cell_measurement_reflns_used 22755
_cell_measurement_temperature 150(2)
_cell_measurement_theta_max 30.00
_cell_measurement_theta_min 3.24
_cell_volume 3629.9(5)
_computing_cell_refinement 'Crysalis, Oxford Diffraction'
_computing_data_collection 'Crysalis, Oxford Diffraction'
_computing_data_reduction 'Crysalis, Oxford Diffraction'
_computing_molecular_graphics PLATON(Spek,2004)
_computing_publication_material 'SHELXL, PLATON, WINGX (Ferrugia, 2012)'
_computing_structure_refinement 'SHELXL-2016/6 (Sheldrick, 2016)'
_computing_structure_solution 'SHELXS (Sheldrick, 2008)'
_diffrn_ambient_temperature 150(2)
_diffrn_measured_fraction_theta_full 0.984
_diffrn_measured_fraction_theta_max 0.973
_diffrn_measurement_device_type 'Oxford Diffaction X-Calibor System'
_diffrn_measurement_method '321 frames, counting time 10 s.'
_diffrn_radiation_monochromator graphite
_diffrn_radiation_source 'fine-focus sealed tube'
_diffrn_radiation_type MoK\a
_diffrn_radiation_wavelength 0.71073
_diffrn_reflns_av_R_equivalents 0.1014
_diffrn_reflns_av_unetI/netI 0.1764
_diffrn_reflns_Laue_measured_fraction_full 0.984
_diffrn_reflns_Laue_measured_fraction_max 0.973
_diffrn_reflns_limit_h_max 14
_diffrn_reflns_limit_h_min -15
_diffrn_reflns_limit_k_max 24
_diffrn_reflns_limit_k_min -25
_diffrn_reflns_limit_l_max 14
_diffrn_reflns_limit_l_min -25
_diffrn_reflns_number 22750
_diffrn_reflns_point_group_measured_fraction_full 0.984
_diffrn_reflns_point_group_measured_fraction_max 0.973
_diffrn_reflns_theta_full 25.242
_diffrn_reflns_theta_max 30.000
_diffrn_reflns_theta_min 3.335
_exptl_absorpt_coefficient_mu 0.832
_exptl_absorpt_correction_T_max 1.000
_exptl_absorpt_correction_T_min 0.911
_exptl_absorpt_correction_type empirical
_exptl_absorpt_process_details 'ABSPACK, Oxford Diffraction Ltd'
_exptl_crystal_colour black
_exptl_crystal_density_diffrn 1.403
_exptl_crystal_description block
_exptl_crystal_F_000 1588
_exptl_crystal_size_max 0.21
_exptl_crystal_size_mid 0.21
_exptl_crystal_size_min 0.20
_refine_diff_density_max 0.579
_refine_diff_density_min -1.201
_refine_diff_density_rms 0.107
_refine_ls_extinction_method none
_refine_ls_goodness_of_fit_ref 0.882
_refine_ls_hydrogen_treatment constr
_refine_ls_matrix_type full
_refine_ls_number_parameters 439
_refine_ls_number_reflns 10292
_refine_ls_number_restraints 7
_refine_ls_restrained_S_all 0.882
_refine_ls_R_factor_all 0.1788
_refine_ls_R_factor_gt 0.0814
_refine_ls_shift/su_max 0.000
_refine_ls_shift/su_mean 0.000
_refine_ls_structure_factor_coef Fsqd
_refine_ls_weighting_details 'w=1/[\s^2^(Fo^2^)+(0.0820P)^2^] where P=(Fo^2^+2Fc^2^)/3'
_refine_ls_weighting_scheme calc
_refine_ls_wR_factor_gt 0.1661
_refine_ls_wR_factor_ref 0.2102
_reflns_Friedel_coverage 0.000
_reflns_number_gt 4825
_reflns_number_total 10292
_reflns_threshold_expression 'I > 2\s(I)'
_cod_data_source_file c9dt04923a2.cif
_cod_data_source_block 3
_cod_depositor_comments 'Adding full bibliography for 7703591--7703594.cif.'
_cod_original_sg_symbol_H-M 'P 21/c'
_cod_database_code 7703591
_shelx_shelxl_version_number 2016/6
_shelx_space_group_comment
;
The symmetry employed for this shelxl refinement is uniquely defined
by the following loop, which should always be used as a source of
symmetry information in preference to the above space-group names.
They are only intended as comments.
;

loop_
_space_group_symop_operation_xyz
'x, y, z'
'-x, y+1/2, -z+1/2'
'-x, -y, -z'
'x, -y-1/2, z-1/2'

loop_
_atom_site_label
_atom_site_type_symbol
_atom_site_fract_x
_atom_site_fract_y
_atom_site_fract_z
_atom_site_U_iso_or_equiv
_atom_site_adp_type
_atom_site_occupancy
_atom_site_site_symmetry_order
_atom_site_calc_flag
_atom_site_refinement_flags_posn
_atom_site_refinement_flags_adp
_atom_site_refinement_flags_occupancy
_atom_site_disorder_assembly
_atom_site_disorder_group
Ni1 Ni 0.25438(6) 0.12468(4) 0.17190(3) 0.03038(19) Uani 1 1 d . . . . .
S2 S 0.31798(14) 0.07940(8) 0.07135(6) 0.0399(4) Uani 1 1 d . . . . .
P2 P 0.26703(13) 0.15474(7) -0.00770(6) 0.0311(3) Uani 1 1 d . . . . .
P1 P 0.15531(12) 0.21631(7) 0.11409(6) 0.0295(3) Uani 1 1 d . . . . .
S11 S 0.33739(12) 0.03268(7) 0.23920(6) 0.0351(3) Uani 1 1 d . . . . .
S13 S 0.20405(13) 0.14892(8) 0.27833(6) 0.0375(3) Uani 1 1 d . . . . .
C2 C 0.2336(5) 0.2392(3) 0.0358(2) 0.0321(11) Uani 1 1 d . . . . .
H2A H 0.180596 0.270057 0.001362 0.039 Uiso 1 1 calc R U . . .
H2B H 0.309792 0.265714 0.052605 0.039 Uiso 1 1 calc R U . . .
C12 C 0.2739(4) 0.0692(3) 0.3116(2) 0.0301(11) Uani 1 1 d . . . . .
C14 C 0.2781(5) 0.0382(3) 0.3819(2) 0.0312(11) Uani 1 1 d . . . . .
C15 C 0.3415(6) -0.0310(3) 0.4002(3) 0.0466(15) Uani 1 1 d . . . . .
O15 O 0.4013(4) -0.0627(2) 0.3581(2) 0.0624(13) Uani 1 1 d . . . . .
C16A C 0.3297(7) -0.0664(4) 0.4730(3) 0.065(2) Uani 0.507(16) 1 d D . P A 1
H16A H 0.271021 -0.106567 0.463489 0.078 Uiso 0.507(16) 1 calc R U P A 1
H16B H 0.409333 -0.087789 0.492574 0.078 Uiso 0.507(16) 1 calc R U P A 1
C17A C 0.2915(15) -0.0213(7) 0.5294(6) 0.044(3) Uani 0.507(16) 1 d D . P A 1
H17A H 0.368714 0.001767 0.552848 0.053 Uiso 0.507(16) 1 calc R U P A 1
C18A C 0.2121(8) 0.0390(4) 0.5080(3) 0.073(2) Uani 0.507(16) 1 d D . P A 1
H18A H 0.229710 0.076326 0.545702 0.088 Uiso 0.507(16) 1 calc R U P A 1
H18B H 0.127835 0.022600 0.508510 0.088 Uiso 0.507(16) 1 calc R U P A 1
C16B C 0.3297(7) -0.0664(4) 0.4730(3) 0.065(2) Uani 0.493(16) 1 d D . P A 2
H16C H 0.312995 -0.118240 0.464253 0.078 Uiso 0.493(16) 1 calc R U P A 2
H16D H 0.409479 -0.062758 0.504314 0.078 Uiso 0.493(16) 1 calc R U P A 2
C17B C 0.2376(15) -0.0383(7) 0.5132(6) 0.044(3) Uani 0.493(16) 1 d D . P A 2
H17B H 0.160606 -0.060620 0.488567 0.053 Uiso 0.493(16) 1 calc R U P A 2
C18B C 0.2121(8) 0.0390(4) 0.5080(3) 0.073(2) Uani 0.493(16) 1 d D . P A 2
H18C H 0.271611 0.063747 0.544438 0.088 Uiso 0.493(16) 1 calc R U P A 2
H18D H 0.130760 0.047082 0.521335 0.088 Uiso 0.493(16) 1 calc R U P A 2
C19 C 0.2150(5) 0.0757(3) 0.4356(2) 0.0384(13) Uani 1 1 d . . . . .
O19 O 0.1641(4) 0.1355(2) 0.42357(17) 0.0442(10) Uani 1 1 d . . . . .
C21 C 0.2505(6) -0.0690(3) 0.5919(3) 0.0489(16) Uani 1 1 d D . . . .
C22 C 0.3468(6) -0.0694(3) 0.6509(3) 0.0509(16) Uani 1 1 d . . . . .
H22 H 0.420202 -0.044766 0.647560 0.061 Uiso 1 1 calc R U . . .
C23 C 0.3334(6) -0.1068(3) 0.7149(3) 0.0470(15) Uani 1 1 d . . . . .
H23 H 0.398343 -0.107087 0.754051 0.056 Uiso 1 1 calc R U . . .
C24 C 0.2263(6) -0.1429(3) 0.7211(3) 0.0451(15) Uani 1 1 d . . . . .
H24 H 0.218329 -0.168385 0.763741 0.054 Uiso 1 1 calc R U . . .
C25 C 0.1289(6) -0.1411(3) 0.6626(3) 0.0478(15) Uani 1 1 d . . . . .
H25 H 0.054621 -0.164823 0.666172 0.057 Uiso 1 1 calc R U . . .
C26 C 0.1433(7) -0.1043(3) 0.6001(3) 0.0547(17) Uani 1 1 d . . . . .
H26 H 0.077540 -0.103235 0.561472 0.066 Uiso 1 1 calc R U . . .
C31 C 0.1282(5) 0.1308(3) -0.0708(2) 0.0299(11) Uani 1 1 d . . . . .
C32 C 0.0638(5) 0.0669(3) -0.0634(3) 0.0416(13) Uani 1 1 d . . . . .
H32 H 0.092983 0.032839 -0.027288 0.050 Uiso 1 1 calc R U . . .
C33 C -0.0455(5) 0.0544(3) -0.1111(3) 0.0471(15) Uani 1 1 d . . . . .
H33 H -0.090709 0.011961 -0.106082 0.057 Uiso 1 1 calc R U . . .
C34 C -0.0888(5) 0.1042(3) -0.1661(3) 0.0457(15) Uani 1 1 d . . . . .
H34 H -0.161705 0.094934 -0.198017 0.055 Uiso 1 1 calc R U . . .
C35 C -0.0229(5) 0.1671(3) -0.1728(2) 0.0389(13) Uani 1 1 d . . . . .
H35 H -0.052513 0.200810 -0.209132 0.047 Uiso 1 1 calc R U . . .
C36 C 0.0874(5) 0.1817(3) -0.1264(2) 0.0336(12) Uani 1 1 d . . . . .
H36 H 0.132777 0.223963 -0.131983 0.040 Uiso 1 1 calc R U . . .
C41 C 0.3860(5) 0.1684(3) -0.0634(2) 0.0374(13) Uani 1 1 d . . . . .
C42 C 0.4454(5) 0.1087(4) -0.0876(3) 0.0490(15) Uani 1 1 d . . . . .
H42 H 0.429716 0.061879 -0.071215 0.059 Uiso 1 1 calc R U . . .
C43 C 0.5287(6) 0.1181(5) -0.1364(3) 0.064(2) Uani 1 1 d . . . . .
H43 H 0.568084 0.077697 -0.153164 0.076 Uiso 1 1 calc R U . . .
C44 C 0.5529(6) 0.1875(5) -0.1599(3) 0.061(2) Uani 1 1 d . . . . .
H44 H 0.608873 0.193928 -0.192514 0.073 Uiso 1 1 calc R U . . .
C45 C 0.4966(6) 0.2455(4) -0.1362(3) 0.0589(18) Uani 1 1 d . . . . .
H45 H 0.513932 0.292157 -0.152459 0.071 Uiso 1 1 calc R U . . .
C46 C 0.4124(5) 0.2375(4) -0.0876(3) 0.0482(15) Uani 1 1 d . . . . .
H46 H 0.373917 0.278553 -0.071466 0.058 Uiso 1 1 calc R U . . .
C51 C 0.1425(5) 0.3056(3) 0.1558(2) 0.0322(12) Uani 1 1 d . . . . .
C52 C 0.0352(5) 0.3486(3) 0.1452(3) 0.0420(14) Uani 1 1 d . . . . .
H52 H -0.036088 0.329944 0.117045 0.050 Uiso 1 1 calc R U . . .
C53 C 0.0320(6) 0.4165(3) 0.1746(3) 0.0443(14) Uani 1 1 d . . . . .
H53 H -0.041389 0.443252 0.167457 0.053 Uiso 1 1 calc R U . . .
C54 C 0.1375(6) 0.4462(3) 0.2154(3) 0.0472(15) Uani 1 1 d . . . . .
H54 H 0.136455 0.493615 0.233844 0.057 Uiso 1 1 calc R U . . .
C55 C 0.2444(6) 0.4045(3) 0.2283(3) 0.0509(16) Uani 1 1 d . . . . .
H55 H 0.314754 0.423603 0.256920 0.061 Uiso 1 1 calc R U . . .
C56 C 0.2480(5) 0.3348(3) 0.1990(2) 0.0431(14) Uani 1 1 d . . . . .
H56 H 0.320461 0.307305 0.208099 0.052 Uiso 1 1 calc R U . . .
C61 C -0.0034(5) 0.1912(3) 0.0764(2) 0.0353(12) Uani 1 1 d . . . . .
C62 C -0.0680(5) 0.2261(3) 0.0136(3) 0.0431(14) Uani 1 1 d . . . . .
H62 H -0.030105 0.262864 -0.009916 0.052 Uiso 1 1 calc R U . . .
C63 C -0.1872(6) 0.2051(4) -0.0124(3) 0.0592(18) Uani 1 1 d . . . . .
H63 H -0.230419 0.227897 -0.053733 0.071 Uiso 1 1 calc R U . . .
C64 C -0.2433(6) 0.1507(5) 0.0222(3) 0.072(2) Uani 1 1 d . . . . .
H64 H -0.323796 0.136469 0.003598 0.086 Uiso 1 1 calc R U . . .
C65 C -0.1812(6) 0.1167(4) 0.0847(3) 0.0600(18) Uani 1 1 d . . . . .
H65 H -0.220183 0.080680 0.108516 0.072 Uiso 1 1 calc R U . . .
C66 C -0.0613(5) 0.1371(3) 0.1109(3) 0.0455(15) Uani 1 1 d . . . . .
H66 H -0.018814 0.114190 0.152360 0.055 Uiso 1 1 calc R U . . .
C1S C 0.5744(9) 0.2539(6) 0.1284(5) 0.113(4) Uani 1 1 d . . . . .
H1S1 H 0.644112 0.274504 0.159974 0.169 Uiso 1 1 calc R U . . .
H1S2 H 0.600488 0.236109 0.084360 0.169 Uiso 1 1 calc R U . . .
H1S3 H 0.540810 0.214066 0.153136 0.169 Uiso 1 1 calc R U . . .
O1S O 0.4921(5) 0.3029(3) 0.1124(3) 0.0899(17) Uani 1 1 d . . . . .
H1S H 0.516700 0.341794 0.131780 0.135 Uiso 1 1 calc R U . . .

loop_
_atom_site_aniso_label
_atom_site_aniso_U_11
_atom_site_aniso_U_22
_atom_site_aniso_U_33
_atom_site_aniso_U_23
_atom_site_aniso_U_13
_atom_site_aniso_U_12
Ni1 0.0363(4) 0.0353(4) 0.0175(3) 0.0010(2) -0.0020(2) 0.0006(3)
S2 0.0553(9) 0.0417(8) 0.0220(6) 0.0025(5) 0.0038(5) 0.0092(7)
P2 0.0365(8) 0.0364(8) 0.0193(5) 0.0008(5) 0.0009(5) -0.0013(6)
P1 0.0323(8) 0.0366(8) 0.0180(5) 0.0005(5) -0.0008(5) -0.0004(6)
S11 0.0409(8) 0.0411(8) 0.0224(5) 0.0039(5) 0.0022(5) 0.0072(6)
S13 0.0539(9) 0.0383(8) 0.0187(5) 0.0002(5) 0.0009(5) 0.0074(7)
C2 0.035(3) 0.032(3) 0.027(2) 0.0016(19) 0.0000(19) -0.007(2)
C12 0.025(3) 0.031(3) 0.032(2) -0.002(2) -0.0017(19) -0.006(2)
C14 0.033(3) 0.039(3) 0.020(2) 0.0040(19) 0.0001(18) 0.001(2)
C15 0.054(4) 0.057(4) 0.031(3) 0.010(3) 0.015(2) 0.009(3)
O15 0.083(3) 0.070(3) 0.039(2) 0.024(2) 0.026(2) 0.039(3)
C16A 0.108(6) 0.055(4) 0.038(3) 0.022(3) 0.033(3) 0.031(4)
C17A 0.056(8) 0.050(6) 0.026(4) 0.007(4) 0.006(4) 0.012(6)
C18A 0.131(7) 0.057(4) 0.041(3) 0.020(3) 0.044(4) 0.033(4)
C16B 0.108(6) 0.055(4) 0.038(3) 0.022(3) 0.033(3) 0.031(4)
C17B 0.056(8) 0.050(6) 0.026(4) 0.007(4) 0.006(4) 0.012(6)
C18B 0.131(7) 0.057(4) 0.041(3) 0.020(3) 0.044(4) 0.033(4)
C19 0.048(4) 0.046(3) 0.021(2) 0.000(2) 0.003(2) 0.002(3)
O19 0.070(3) 0.037(2) 0.0246(17) 0.0007(15) 0.0038(16) 0.011(2)
C21 0.075(5) 0.045(4) 0.029(3) 0.012(2) 0.016(3) 0.028(3)
C22 0.054(4) 0.053(4) 0.049(3) 0.019(3) 0.018(3) 0.007(3)
C23 0.047(4) 0.062(4) 0.032(3) 0.006(3) 0.005(2) 0.010(3)
C24 0.060(4) 0.044(4) 0.033(3) 0.012(2) 0.013(3) 0.011(3)
C25 0.057(4) 0.042(4) 0.042(3) 0.007(2) -0.001(3) -0.007(3)
C26 0.079(5) 0.050(4) 0.030(3) -0.004(3) -0.009(3) 0.009(4)
C31 0.038(3) 0.030(3) 0.021(2) -0.0041(18) 0.0029(18) -0.001(2)
C32 0.045(3) 0.051(4) 0.029(2) 0.001(2) 0.007(2) -0.009(3)
C33 0.054(4) 0.051(4) 0.036(3) -0.006(2) 0.003(2) -0.024(3)
C34 0.050(4) 0.057(4) 0.028(3) -0.010(2) 0.002(2) -0.016(3)
C35 0.044(3) 0.047(4) 0.024(2) -0.003(2) 0.000(2) 0.000(3)
C36 0.036(3) 0.042(3) 0.023(2) -0.001(2) 0.0016(19) -0.003(2)
C41 0.042(3) 0.051(4) 0.018(2) -0.002(2) -0.0006(19) 0.000(3)
C42 0.041(4) 0.069(4) 0.037(3) -0.014(3) 0.006(2) 0.001(3)
C43 0.045(4) 0.101(7) 0.046(3) -0.033(4) 0.011(3) 0.010(4)
C44 0.042(4) 0.112(7) 0.031(3) 0.001(3) 0.010(2) -0.005(4)
C45 0.048(4) 0.079(5) 0.050(4) 0.016(3) 0.013(3) -0.004(4)
C46 0.036(3) 0.066(4) 0.045(3) 0.012(3) 0.012(2) 0.004(3)
C51 0.043(3) 0.037(3) 0.017(2) 0.0016(18) 0.0046(18) -0.002(2)
C52 0.042(3) 0.052(4) 0.032(3) -0.006(2) 0.004(2) 0.007(3)
C53 0.048(4) 0.051(4) 0.035(3) -0.001(2) 0.010(2) 0.008(3)
C54 0.078(5) 0.033(3) 0.034(3) -0.001(2) 0.017(3) -0.004(3)
C55 0.071(5) 0.045(4) 0.032(3) -0.006(2) -0.005(3) -0.007(3)
C56 0.053(4) 0.049(4) 0.024(2) -0.001(2) -0.006(2) 0.002(3)
C61 0.027(3) 0.054(4) 0.023(2) -0.006(2) -0.0004(18) 0.000(2)
C62 0.038(3) 0.063(4) 0.027(2) 0.000(2) 0.000(2) 0.005(3)
C63 0.036(4) 0.099(6) 0.038(3) -0.003(3) -0.009(3) -0.003(4)
C64 0.040(4) 0.134(7) 0.038(3) -0.018(4) -0.004(3) -0.024(4)
C65 0.044(4) 0.088(5) 0.049(3) -0.010(3) 0.009(3) -0.021(4)
C66 0.042(3) 0.065(4) 0.029(3) -0.005(2) 0.006(2) -0.014(3)
C1S 0.088(7) 0.125(9) 0.110(7) -0.007(6) -0.032(5) 0.040(6)
O1S 0.068(4) 0.090(5) 0.108(4) -0.035(3) 0.003(3) -0.028(3)

loop_
_atom_type_symbol
_atom_type_description
_atom_type_scat_dispersion_real
_atom_type_scat_dispersion_imag
_atom_type_scat_source
C C 0.0033 0.0016 'International Tables Vol C Tables 4.2.6.8 and 6.1.1.4'
H H 0.0000 0.0000 'International Tables Vol C Tables 4.2.6.8 and 6.1.1.4'
N N 0.0061 0.0033 'International Tables Vol C Tables 4.2.6.8 and 6.1.1.4'
O O 0.0106 0.0060 'International Tables Vol C Tables 4.2.6.8 and 6.1.1.4'
Ni Ni 0.3393 1.1124 'International Tables Vol C Tables 4.2.6.8 and 6.1.1.4'
P P 0.1023 0.0942 'International Tables Vol C Tables 4.2.6.8 and 6.1.1.4'
S S 0.1246 0.1234 'International Tables Vol C Tables 4.2.6.8 and 6.1.1.4'

loop_
_geom_angle_atom_site_label_1
_geom_angle_atom_site_label_2
_geom_angle_atom_site_label_3
_geom_angle
_geom_angle_site_symmetry_1
_geom_angle_site_symmetry_3
_geom_angle_publ_flag
S13 Ni1 P1 96.39(5) . . ?
S13 Ni1 S11 77.49(5) . . ?
P1 Ni1 S11 173.03(6) . . ?
S13 Ni1 S2 169.27(6) . . ?
P1 Ni1 S2 94.07(5) . . ?
S11 Ni1 S2 91.93(5) . . ?
P2 S2 Ni1 105.25(7) . . ?
C41 P2 C2 110.6(2) . . ?
C41 P2 C31 105.8(2) . . ?
C2 P2 C31 106.5(2) . . ?
C41 P2 S2 111.48(18) . . ?
C2 P2 S2 108.11(15) . . ?
C31 P2 S2 114.17(17) . . ?
C51 P1 C61 104.8(2) . . ?
C51 P1 C2 101.9(2) . . ?
C61 P1 C2 106.8(2) . . ?
C51 P1 Ni1 123.00(15) . . ?
C61 P1 Ni1 111.42(19) . . ?
C2 P1 Ni1 107.63(17) . . ?
C12 S11 Ni1 87.89(17) . . ?
C12 S13 Ni1 89.43(17) . . ?
P2 C2 P1 108.0(2) . . ?
P2 C2 H2A 110.1 . . ?
P1 C2 H2A 110.1 . . ?
P2 C2 H2B 110.1 . . ?
P1 C2 H2B 110.1 . . ?
H2A C2 H2B 108.4 . . ?
C14 C12 S13 128.3(4) . . ?
C14 C12 S11 126.7(4) . . ?
S13 C12 S11 105.1(3) . . ?
C12 C14 C15 120.5(4) . . ?
C12 C14 C19 119.1(5) . . ?
C15 C14 C19 120.5(4) . . ?
O15 C15 C14 122.7(5) . . ?
O15 C15 C16B 119.1(5) . . ?
C14 C15 C16B 118.2(5) . . ?
O15 C15 C16A 119.1(5) . . ?
C14 C15 C16A 118.2(5) . . ?
C17A C16A C15 118.2(6) . . ?
C17A C16A H16A 107.8 . . ?
C15 C16A H16A 107.8 . . ?
C17A C16A H16B 107.8 . . ?
C15 C16A H16B 107.8 . . ?
H16A C16A H16B 107.1 . . ?
C18A C17A C16A 118.4(8) . . ?
C18A C17A C21 113.7(8) . . ?
C16A C17A C21 111.4(8) . . ?
C18A C17A H17A 103.8 . . ?
C16A C17A H17A 103.8 . . ?
C21 C17A H17A 103.8 . . ?
C17A C18A C19 119.8(6) . . ?
C17A C18A H18A 107.4 . . ?
C19 C18A H18A 107.4 . . ?
C17A C18A H18B 107.4 . . ?
C19 C18A H18B 107.4 . . ?
H18A C18A H18B 106.9 . . ?
C17B C16B C15 118.1(6) . . ?
C17B C16B H16C 107.8 . . ?
C15 C16B H16C 107.8 . . ?
C17B C16B H16D 107.8 . . ?
C15 C16B H16D 107.8 . . ?
H16C C16B H16D 107.1 . . ?
C16B C17B C18B 117.4(10) . . ?
C16B C17B C21 112.9(8) . . ?
C18B C17B C21 114.0(8) . . ?
C16B C17B H17B 103.4 . . ?
C18B C17B H17B 103.4 . . ?
C21 C17B H17B 103.4 . . ?
C17B C18B C19 117.8(6) . . ?
C17B C18B H18C 107.9 . . ?
C19 C18B H18C 107.9 . . ?
C17B C18B H18D 107.9 . . ?
C19 C18B H18D 107.9 . . ?
H18C C18B H18D 107.2 . . ?
O19 C19 C14 122.7(4) . . ?
O19 C19 C18A 119.0(5) . . ?
C14 C19 C18A 118.3(5) . . ?
O19 C19 C18B 119.0(5) . . ?
C14 C19 C18B 118.3(5) . . ?
C26 C21 C22 117.9(5) . . ?
C26 C21 C17B 108.7(8) . . ?
C22 C21 C17B 133.4(9) . . ?
C26 C21 C17A 133.8(8) . . ?
C22 C21 C17A 108.2(8) . . ?
C21 C22 C23 120.1(6) . . ?
C21 C22 H22 120.0 . . ?
C23 C22 H22 120.0 . . ?
C24 C23 C22 120.8(5) . . ?
C24 C23 H23 119.6 . . ?
C22 C23 H23 119.6 . . ?
C23 C24 C25 119.1(5) . . ?
C23 C24 H24 120.4 . . ?
C25 C24 H24 120.4 . . ?
C26 C25 C24 119.4(6) . . ?
C26 C25 H25 120.3 . . ?
C24 C25 H25 120.3 . . ?
C21 C26 C25 122.6(5) . . ?
C21 C26 H26 118.7 . . ?
C25 C26 H26 118.7 . . ?
C32 C31 C36 121.5(5) . . ?
C32 C31 P2 121.8(4) . . ?
C36 C31 P2 116.6(4) . . ?
C31 C32 C33 118.5(5) . . ?
C31 C32 H32 120.7 . . ?
C33 C32 H32 120.7 . . ?
C32 C33 C34 121.2(5) . . ?
C32 C33 H33 119.4 . . ?
C34 C33 H33 119.4 . . ?
C35 C34 C33 119.3(5) . . ?
C35 C34 H34 120.4 . . ?
C33 C34 H34 120.4 . . ?
C34 C35 C36 121.4(5) . . ?
C34 C35 H35 119.3 . . ?
C36 C35 H35 119.3 . . ?
C35 C36 C31 118.0(5) . . ?
C35 C36 H36 121.0 . . ?
C31 C36 H36 121.0 . . ?
C42 C41 C46 118.8(5) . . ?
C42 C41 P2 119.7(5) . . ?
C46 C41 P2 121.2(4) . . ?
C41 C42 C43 120.2(6) . . ?
C41 C42 H42 119.9 . . ?
C43 C42 H42 119.9 . . ?
C44 C43 C42 119.8(6) . . ?
C44 C43 H43 120.1 . . ?
C42 C43 H43 120.1 . . ?
C45 C44 C43 120.3(6) . . ?
C45 C44 H44 119.8 . . ?
C43 C44 H44 119.8 . . ?
C44 C45 C46 121.0(7) . . ?
C44 C45 H45 119.5 . . ?
C46 C45 H45 119.5 . . ?
C41 C46 C45 119.9(6) . . ?
C41 C46 H46 120.1 . . ?
C45 C46 H46 120.1 . . ?
C52 C51 C56 117.8(5) . . ?
C52 C51 P1 124.1(4) . . ?
C56 C51 P1 118.1(4) . . ?
C53 C52 C51 121.9(5) . . ?
C53 C52 H52 119.0 . . ?
C51 C52 H52 119.0 . . ?
C52 C53 C54 120.2(6) . . ?
C52 C53 H53 119.9 . . ?
C54 C53 H53 119.9 . . ?
C55 C54 C53 119.3(5) . . ?
C55 C54 H54 120.4 . . ?
C53 C54 H54 120.4 . . ?
C54 C55 C56 120.8(5) . . ?
C54 C55 H55 119.6 . . ?
C56 C55 H55 119.6 . . ?
C55 C56 C51 120.0(6) . . ?
C55 C56 H56 120.0 . . ?
C51 C56 H56 120.0 . . ?
C66 C61 C62 119.6(5) . . ?
C66 C61 P1 118.8(4) . . ?
C62 C61 P1 121.6(4) . . ?
C63 C62 C61 119.3(6) . . ?
C63 C62 H62 120.4 . . ?
C61 C62 H62 120.4 . . ?
C62 C63 C64 120.4(6) . . ?
C62 C63 H63 119.8 . . ?
C64 C63 H63 119.8 . . ?
C63 C64 C65 120.8(6) . . ?
C63 C64 H64 119.6 . . ?
C65 C64 H64 119.6 . . ?
C66 C65 C64 119.1(6) . . ?
C66 C65 H65 120.4 . . ?
C64 C65 H65 120.4 . . ?
C65 C66 C61 120.8(5) . . ?
C65 C66 H66 119.6 . . ?
C61 C66 H66 119.6 . . ?
O1S C1S H1S1 109.5 . . ?
O1S C1S H1S2 109.5 . . ?
H1S1 C1S H1S2 109.5 . . ?
O1S C1S H1S3 109.5 . . ?
H1S1 C1S H1S3 109.5 . . ?
H1S2 C1S H1S3 109.5 . . ?
C1S O1S H1S 109.5 . . ?

loop_
_geom_bond_atom_site_label_1
_geom_bond_atom_site_label_2
_geom_bond_distance
_geom_bond_site_symmetry_2
_geom_bond_publ_flag
Ni1 S13 2.1670(13) . ?
Ni1 P1 2.1763(14) . ?
Ni1 S11 2.1962(14) . ?
Ni1 S2 2.2390(14) . ?
S2 P2 2.0174(17) . ?
P2 C41 1.797(5) . ?
P2 C2 1.800(5) . ?
P2 C31 1.816(5) . ?
P1 C51 1.815(5) . ?
P1 C61 1.823(5) . ?
P1 C2 1.838(5) . ?
S11 C12 1.732(5) . ?
S13 C12 1.709(5) . ?
C2 H2A 0.9700 . ?
C2 H2B 0.9700 . ?
C12 C14 1.411(6) . ?
C14 C15 1.453(7) . ?
C14 C19 1.462(7) . ?
C15 O15 1.234(6) . ?
C15 C16B 1.516(7) . ?
C15 C16A 1.516(7) . ?
C16A C17A 1.438(11) . ?
C16A H16A 0.9700 . ?
C16A H16B 0.9700 . ?
C17A C18A 1.418(11) . ?
C17A C21 1.565(12) . ?
C17A H17A 0.9800 . ?
C18A C19 1.499(7) . ?
C18A H18A 0.9700 . ?
C18A H18B 0.9700 . ?
C16B C17B 1.434(11) . ?
C16B H16C 0.9700 . ?
C16B H16D 0.9700 . ?
C17B C18B 1.437(11) . ?
C17B C21 1.543(11) . ?
C17B H17B 0.9800 . ?
C18B C19 1.499(7) . ?
C18B H18C 0.9700 . ?
C18B H18D 0.9700 . ?
C19 O19 1.226(6) . ?
C21 C26 1.365(9) . ?
C21 C22 1.391(8) . ?
C22 C23 1.391(7) . ?
C22 H22 0.9300 . ?
C23 C24 1.363(8) . ?
C23 H23 0.9300 . ?
C24 C25 1.393(7) . ?
C24 H24 0.9300 . ?
C25 C26 1.367(8) . ?
C25 H25 0.9300 . ?
C26 H26 0.9300 . ?
C31 C32 1.378(7) . ?
C31 C36 1.403(6) . ?
C32 C33 1.387(7) . ?
C32 H32 0.9300 . ?
C33 C34 1.388(8) . ?
C33 H33 0.9300 . ?
C34 C35 1.369(7) . ?
C34 H34 0.9300 . ?
C35 C36 1.391(7) . ?
C35 H35 0.9300 . ?
C36 H36 0.9300 . ?
C41 C42 1.377(8) . ?
C41 C46 1.381(8) . ?
C42 C43 1.388(8) . ?
C42 H42 0.9300 . ?
C43 C44 1.375(9) . ?
C43 H43 0.9300 . ?
C44 C45 1.330(9) . ?
C44 H44 0.9300 . ?
C45 C46 1.390(8) . ?
C45 H45 0.9300 . ?
C46 H46 0.9300 . ?
C51 C52 1.398(7) . ?
C51 C56 1.400(7) . ?
C52 C53 1.354(7) . ?
C52 H52 0.9300 . ?
C53 C54 1.385(8) . ?
C53 H53 0.9300 . ?
C54 C55 1.382(8) . ?
C54 H54 0.9300 . ?
C55 C56 1.383(8) . ?
C55 H55 0.9300 . ?
C56 H56 0.9300 . ?
C61 C66 1.379(7) . ?
C61 C62 1.412(6) . ?
C62 C63 1.369(7) . ?
C62 H62 0.9300 . ?
C63 C64 1.375(9) . ?
C63 H63 0.9300 . ?
C64 C65 1.389(9) . ?
C64 H64 0.9300 . ?
C65 C66 1.374(8) . ?
C65 H65 0.9300 . ?
C66 H66 0.9300 . ?
C1S O1S 1.269(9) . ?
C1S H1S1 0.9600 . ?
C1S H1S2 0.9600 . ?
C1S H1S3 0.9600 . ?
O1S H1S 0.8200 . ?

loop_
_geom_hbond_atom_site_label_D
_geom_hbond_atom_site_label_H
_geom_hbond_atom_site_label_A
_geom_hbond_distance_DH
_geom_hbond_distance_HA
_geom_hbond_distance_DA
_geom_hbond_angle_DHA
_geom_hbond_site_symmetry_A
C2 H2A O19 0.97 2.23 3.097(6) 148.1 4_565
C2 H2B O1S 0.97 2.23 3.173(7) 165.0 .
